data_7135286
loop_
_publ_author_name
'Pontavatchai, Apicha'
'Schwedtmann, Kevin'
'Royla, Philipp'
'Schwedtmann, Kai'
'Khamnaen, Tossapol'
'Schwarzenbolz, Uwe'
'Henle, Thomas'
'Somsook, Ekasith'
'Weigand, Jan J.'

_publ_section_title
;
 Chain-length-dependent reactivity of alkenyl phosphates in
 ruthenium-catalyzed cross-metathesis
;
_journal_name_full 'Chemical Communications'
_journal_paper_doi 10.1039/D5CC05790F
_journal_year 2026
_chemical_formula_moiety 'C40 H59 Cl2 N2 P Ru'
_chemical_formula_sum 'C40 H59 Cl2 N2 P Ru'
_chemical_formula_weight 770.83
_space_group_crystal_system monoclinic
_space_group_IT_number 14
_space_group_name_Hall '-P 2yn'
_space_group_name_H-M_alt 'P 1 21/n 1'
_atom_sites_solution_hydrogens geom
_atom_sites_solution_primary dual
_audit_creation_date 2024-09-18
_audit_creation_method
;
Olex2 1.3
(compiled 2019.09.11 svn.r3662 for OlexSys, GUI svn.r5938)
;
_audit_update_record
;
2025-10-07 deposited with the CCDC.	2025-11-24 downloaded from the CCDC.
;
_cell_angle_alpha 90
_cell_angle_beta 103.8900(10)
_cell_angle_gamma 90
_cell_formula_units_Z 4
_cell_length_a 12.21890(10)
_cell_length_b 18.29290(10)
_cell_length_c 17.88730(10)
_cell_measurement_reflns_used 29798
_cell_measurement_temperature 100.00(10)
_cell_measurement_theta_max 76.5380
_cell_measurement_theta_min 3.4980
_cell_volume 3881.24(5)
_computing_cell_refinement 'CrysAlisPro 1.171.43.90 (Rigaku OD, 2023)'
_computing_data_collection 'CrysAlisPro system (CCD 43.132a 64-bit (release 05-08-2024))'
_computing_data_reduction 'CrysAlisPro 1.171.43.90 (Rigaku OD, 2023)'
_computing_molecular_graphics 'Olex2 1.3 (Dolomanov et al., 2009)'
_computing_publication_material 'Olex2 1.3 (Dolomanov et al., 2009)'
_computing_structure_refinement 'ShelXL 2018/3 (Sheldrick, 2015)'
_computing_structure_solution 'SHELXT 2018/2 (Sheldrick, 2018)'
_diffrn_ambient_environment N~2~
_diffrn_ambient_temperature 100.00(10)
_diffrn_detector 'CCD plate'
_diffrn_detector_area_resol_mean 10.5700
_diffrn_detector_type AtlasS2
_diffrn_measured_fraction_theta_full 1.000
_diffrn_measured_fraction_theta_max 0.994
_diffrn_measurement_details
;
List of Runs (angles in degrees, time in seconds):

  # Type    Start    End  Width  t~exp~   \w     \q     \k     \f   Frames
#--------------------------------------------------------------------------
  1  \w   -113.00 -15.00   0.50    1.00    --  -38.50 -32.00  -7.00  196
  2  \w    -37.00 -12.00   0.50    1.00    --  -38.50  32.00 151.00   50
  3  \w     -7.00  18.00   0.50    1.00    --   42.75 -32.00  -7.00   50
  4  \w     21.00 117.00   0.50    1.00    --   42.75  32.00 151.00  192
  5  \w    102.00 139.00   0.50    4.00    --  111.00  32.00 151.00   74
  6  \w     74.00 101.00   0.50    4.00    --  111.00 -32.00  -7.00   54
  7  \w    -61.00 -33.00   0.50    1.00    --  -38.50 125.00  90.00   56
  8  \w      7.00  34.00   0.50    1.00    --   42.75 -99.00-120.00   54
  9  \w    -30.00  63.00   0.50    1.00    --   42.75 -38.00-150.00  186
 10  \w    -23.00   6.00   0.50    1.00    --   42.75 -38.00 -30.00   58
 11  \w     32.00  62.00   0.50    1.00    --   42.75 -38.00 -30.00   60
 12  \w     37.00  90.00   0.50    1.00    --   42.75-125.00-180.00  106
 13  \w     32.00  96.00   0.50    1.00    --   42.75-125.00 -30.00  128
 14  \w    120.00 177.00   0.50    4.00    --  111.00  61.00   0.00  114
 15  \w     80.00 107.00   0.50    4.00    --  111.00 -94.00 -90.00   54
 16  \w     30.00 105.00   0.50    4.00    --  111.00 -94.00 -30.00  150
 17  \w     32.00  81.00   0.50    4.00    --  111.00 -15.00 -90.00   98
 18  \w     54.00 112.00   0.50    4.00    --  111.00-125.00-150.00  116
 19  \w    104.00 152.00   0.50    4.00    --  111.00  77.00  90.00   96
 20  \w     88.00 151.00   0.50    4.00    --  111.00  30.00-180.00  126
 21  \w     37.00  67.00   0.50    4.00    --  111.00 -94.00 -90.00   60
 22  \w     86.00 112.00   0.50    4.00    --  111.00-125.00  30.00   52
 23  \w     97.00 129.00   0.50    4.00    --  111.00 -77.00  60.00   64
 24  \w     53.00 135.00   0.50    4.00    --  111.00 -61.00  30.00  164
 25  \w     84.00 112.00   0.50    4.00    --  111.00 -61.00-150.00   56
 26  \w     47.00 107.00   0.50    4.00    --  111.00 -99.00  36.78  120
 27  \w     44.00  72.00   0.50    4.00    --  111.00-125.00 150.00   56
 28  \w     43.00  68.00   0.50    4.00    --  111.00 -61.00-150.00   50
 29  \w     81.00 107.00   0.50    4.00    --  111.00 -94.00  90.00   52
 30  \w    104.00 176.00   0.50    4.00    --  111.00  77.00  60.00  144
 31  \w    106.00 156.00   0.50    4.00    --  111.00 -15.00 -90.00  100
 32  \w     47.00  90.00   0.50    4.00    --  111.00 -61.00-180.00   86
 33  \w    109.00 134.00   0.50    4.00    --  111.00 -61.00-180.00   50
 34  \w     31.00 107.00   0.50    4.00    --  111.00 -94.00  60.00  152
 35  \w     78.00 107.00   0.50    4.00    --  111.00 -94.00-180.00   58
 36  \w     39.00  75.00   0.50    4.00    --  111.00 -94.00   0.00   72
 37  \w    140.00 178.00   0.50    4.00    --  111.00  77.00  30.00   76
 38  \w     79.00 104.00   0.50    4.00    --  111.00 -94.00-150.00   50
 39  \w     87.00 150.00   0.50    4.00    --  111.00  45.00  30.00  126
 40  \w     76.00 112.00   0.50    4.00    --  111.00-125.00 -60.00   72
 41  \w    121.00 154.00   0.50    4.00    --  111.00  77.00-120.00   66
 42  \w     81.00 106.00   0.50    4.00    --  111.00 -94.00 150.00   50
 43  \w     30.00  64.00   0.50    4.00    --  111.00 -94.00-150.00   68
;
_diffrn_measurement_device 'four-circle diffractometer'
_diffrn_measurement_device_type 'SuperNova, Dual, Cu at home/near, AtlasS2'
_diffrn_measurement_method '\w scans'
_diffrn_orient_matrix_type 'CrysAlisPro convention (1999,Acta A55,543-557)'
_diffrn_orient_matrix_UB_11 -0.0401436000
_diffrn_orient_matrix_UB_12 -0.0108615000
_diffrn_orient_matrix_UB_13 0.0745919000
_diffrn_orient_matrix_UB_21 0.1152393000
_diffrn_orient_matrix_UB_22 -0.0332970000
_diffrn_orient_matrix_UB_23 0.0393122000
_diffrn_orient_matrix_UB_31 0.0444954000
_diffrn_orient_matrix_UB_32 0.0765654000
_diffrn_orient_matrix_UB_33 0.0276399000
_diffrn_radiation_monochromator mirror
_diffrn_radiation_probe x-ray
_diffrn_radiation_type 'Cu K\a'
_diffrn_radiation_wavelength 1.54184
_diffrn_reflns_av_R_equivalents 0.0531
_diffrn_reflns_av_unetI/netI 0.0276
_diffrn_reflns_Laue_measured_fraction_full 1.000
_diffrn_reflns_Laue_measured_fraction_max 0.994
_diffrn_reflns_limit_h_max 14
_diffrn_reflns_limit_h_min -15
_diffrn_reflns_limit_k_max 23
_diffrn_reflns_limit_k_min -15
_diffrn_reflns_limit_l_max 22
_diffrn_reflns_limit_l_min -22
_diffrn_reflns_number 46671
_diffrn_reflns_point_group_measured_fraction_full 1.000
_diffrn_reflns_point_group_measured_fraction_max 0.994
_diffrn_reflns_theta_full 67.684
_diffrn_reflns_theta_max 76.686
_diffrn_reflns_theta_min 3.509
_diffrn_source 'micro-focus sealed X-ray tube'
_diffrn_source_type 'SuperNova (Cu) X-ray Source'
_exptl_absorpt_coefficient_mu 5.137
_exptl_absorpt_correction_T_max 0.706
_exptl_absorpt_correction_T_min 0.404
_exptl_absorpt_correction_type analytical
_exptl_absorpt_process_details
;
CrysAlisPro 1.171.43.90 (Rigaku Oxford Diffraction, 2023)
Analytical numeric absorption correction using a multifaceted crystal
model based on expressions derived by R.C. Clark & J.S. Reid.
(Clark, R. C. & Reid, J. S. (1995). Acta Cryst. A51, 887-897)
Empirical absorption correction using spherical harmonics,
implemented in SCALE3 ABSPACK scaling algorithm.
;
_exptl_crystal_colour yellow
_exptl_crystal_colour_primary yellow
_exptl_crystal_density_diffrn 1.319
_exptl_crystal_description plate
_exptl_crystal_F_000 1624
_exptl_crystal_size_max 0.25
_exptl_crystal_size_mid 0.15
_exptl_crystal_size_min 0.08
_refine_diff_density_max 0.512
_refine_diff_density_min -0.609
_refine_diff_density_rms 0.065
_refine_ls_extinction_method none
_refine_ls_goodness_of_fit_ref 1.021
_refine_ls_hydrogen_treatment constr
_refine_ls_matrix_type full
_refine_ls_number_parameters 421
_refine_ls_number_reflns 8128
_refine_ls_number_restraints 0
_refine_ls_restrained_S_all 1.021
_refine_ls_R_factor_all 0.0267
_refine_ls_R_factor_gt 0.0255
_refine_ls_shift/su_max 0.005
_refine_ls_shift/su_mean 0.000
_refine_ls_structure_factor_coef Fsqd
_refine_ls_weighting_details 'w=1/[\s^2^(Fo^2^)+(0.0412P)^2^+0.9359P] where P=(Fo^2^+2Fc^2^)/3'
_refine_ls_weighting_scheme calc
_refine_ls_wR_factor_gt 0.0663
_refine_ls_wR_factor_ref 0.0675
_reflns_Friedel_coverage 0.000
_reflns_number_gt 7729
_reflns_number_total 8128
_reflns_threshold_expression 'I > 2\s(I)'
_cod_data_source_file d5cc05790f3.cif
_cod_data_source_block jjw1807
_cod_database_code 7135286
_shelx_shelxl_version_number 2018/3
_chemical_oxdiff_formula C40H59Cl2N2PRu
_shelx_space_group_comment
;
The symmetry employed for this shelxl refinement is uniquely defined
by the following loop, which should always be used as a source of
symmetry information in preference to the above space-group names.
They are only intended as comments.
;
_shelx_estimated_absorpt_t_max 0.684
_shelx_estimated_absorpt_t_min 0.360
_reflns_odcompleteness_completeness 99.99
_reflns_odcompleteness_iscentric 1
_reflns_odcompleteness_theta 74.33
_olex2_refinement_description
;
1. Fixed Uiso
 At 1.2 times of:
  All C(H) groups, All C(H,H) groups
 At 1.5 times of:
  All C(H,H,H) groups
2.a Ternary CH refined with riding coordinates:
 C23(H23), C29(H29), C35(H35)
2.b Secondary CH2 refined with riding coordinates:
 C3(H3A,H3B), C4(H4A,H4B), C24(H24A,H24B), C25(H25A,H25B), C26(H26A,H26B),
 C27(H27A,H27B), C28(H28A,H28B), C30(H30A,H30B), C31(H31A,H31B), C32(H32A,H32B),
  C33(H33A,H33B), C34(H34A,H34B), C36(H36A,H36B), C37(H37A,H37B), C38(H38A,
 H38B), C39(H39A,H39B), C40(H40A,H40B)
2.c Aromatic/amide H refined with riding coordinates:
 C7(H7), C9(H9), C16(H16), C18(H18)
2.d Idealised Me refined as rotating group:
 C11(H11A,H11B,H11C), C12(H12A,H12B,H12C), C13(H13A,H13B,H13C), C20(H20A,H20B,
 H20C), C21(H21A,H21B,H21C), C22(H22A,H22B,H22C)
;
_olex2_submission_special_instructions 'No special instructions were received'
_oxdiff_exptl_absorpt_empirical_details
;
Empirical correction (ABSPACK) includes:
- Absorption correction using spherical harmonics
- Frame scaling
;
_oxdiff_exptl_absorpt_empirical_full_max 2.787
_oxdiff_exptl_absorpt_empirical_full_min 0.431

loop_
_space_group_symop_operation_xyz
'x, y, z'
'-x+1/2, y+1/2, -z+1/2'
'-x, -y, -z'
'x-1/2, -y-1/2, z-1/2'

loop_
_atom_site_label
_atom_site_type_symbol
_atom_site_fract_x
_atom_site_fract_y
_atom_site_fract_z
_atom_site_U_iso_or_equiv
_atom_site_adp_type
_atom_site_occupancy
_atom_site_site_symmetry_order
_atom_site_calc_flag
_atom_site_refinement_flags_posn
_atom_site_refinement_flags_adp
_atom_site_refinement_flags_occupancy
_atom_site_disorder_assembly
_atom_site_disorder_group
Ru1 Ru 0.55460(2) 0.74686(2) 0.47203(2) 0.01475(5) Uani 1 1 d . . . . .
Cl1 Cl 0.50972(3) 0.83094(2) 0.36771(2) 0.02162(7) Uani 1 1 d . . . . .
Cl2 Cl 0.57466(3) 0.63238(2) 0.53506(2) 0.02676(8) Uani 1 1 d . . . . .
P1 P 0.73219(3) 0.72482(2) 0.43762(2) 0.01513(7) Uani 1 1 d . . . . .
N1 N 0.30099(9) 0.71037(6) 0.42653(7) 0.0192(2) Uani 1 1 d . . . . .
N2 N 0.33745(10) 0.78660(6) 0.52229(7) 0.0193(2) Uani 1 1 d . . . . .
C1 C 0.60778(12) 0.80142(8) 0.54530(9) 0.0229(3) Uani 1 1 d . . . . .
C2 C 0.38396(13) 0.74759(6) 0.47434(9) 0.0167(3) Uani 1 1 d . . . . .
C3 C 0.19043(12) 0.71977(8) 0.44439(10) 0.0254(3) Uani 1 1 d . . . . .
H3A H 0.164918 0.673839 0.464094 0.030 Uiso 1 1 calc R U . . .
H3B H 0.132829 0.736018 0.398503 0.030 Uiso 1 1 calc R U . . .
C4 C 0.21377(12) 0.77871(9) 0.50630(9) 0.0261(3) Uani 1 1 d . . . . .
H4A H 0.175231 0.825030 0.487078 0.031 Uiso 1 1 calc R U . . .
H4B H 0.189651 0.762931 0.552809 0.031 Uiso 1 1 calc R U . . .
C5 C 0.31042(11) 0.65608(8) 0.37030(8) 0.0198(3) Uani 1 1 d . . . . .
C6 C 0.32676(12) 0.58279(8) 0.39337(9) 0.0237(3) Uani 1 1 d . . . . .
C7 C 0.33168(13) 0.53100(9) 0.33707(10) 0.0293(3) Uani 1 1 d . . . . .
H7 H 0.347729 0.481552 0.351956 0.035 Uiso 1 1 calc R U . . .
C8 C 0.31374(14) 0.54975(10) 0.25979(11) 0.0329(4) Uani 1 1 d . . . . .
C9 C 0.28997(14) 0.62201(10) 0.23819(10) 0.0309(3) Uani 1 1 d . . . . .
H9 H 0.275337 0.634739 0.185219 0.037 Uiso 1 1 calc R U . . .
C10 C 0.28704(12) 0.67641(9) 0.29237(9) 0.0241(3) Uani 1 1 d . . . . .
C11 C 0.32743(14) 0.55746(9) 0.47383(10) 0.0288(3) Uani 1 1 d . . . . .
H11A H 0.252424 0.539243 0.474982 0.043 Uiso 1 1 calc R U . . .
H11B H 0.347387 0.598484 0.509748 0.043 Uiso 1 1 calc R U . . .
H11C H 0.382901 0.518196 0.488962 0.043 Uiso 1 1 calc R U . . .
C12 C 0.31251(19) 0.49132(12) 0.19942(13) 0.0486(5) Uani 1 1 d . . . . .
H12A H 0.372057 0.455516 0.219274 0.073 Uiso 1 1 calc R U . . .
H12B H 0.325553 0.513989 0.152677 0.073 Uiso 1 1 calc R U . . .
H12C H 0.239130 0.466704 0.187306 0.073 Uiso 1 1 calc R U . . .
C13 C 0.25331(16) 0.75334(9) 0.26634(11) 0.0305(4) Uani 1 1 d . . . . .
H13A H 0.221342 0.753709 0.210578 0.046 Uiso 1 1 calc R U . . .
H13B H 0.319763 0.785127 0.278799 0.046 Uiso 1 1 calc R U . . .
H13C H 0.196891 0.771153 0.292727 0.046 Uiso 1 1 calc R U . . .
C14 C 0.39240(11) 0.83162(8) 0.58556(8) 0.0193(3) Uani 1 1 d . . . . .
C15 C 0.40177(12) 0.90670(8) 0.57442(9) 0.0238(3) Uani 1 1 d . . . . .
C16 C 0.44753(13) 0.94984(9) 0.63870(11) 0.0300(3) Uani 1 1 d . . . . .
H16 H 0.454307 1.001076 0.632421 0.036 Uiso 1 1 calc R U . . .
C17 C 0.48341(13) 0.91940(10) 0.71171(10) 0.0305(3) Uani 1 1 d . . . . .
C18 C 0.47474(13) 0.84424(10) 0.72032(9) 0.0281(3) Uani 1 1 d . . . . .
H18 H 0.500973 0.823152 0.769934 0.034 Uiso 1 1 calc R U . . .
C19 C 0.42851(12) 0.79908(9) 0.65800(9) 0.0234(3) Uani 1 1 d . . . . .
C20 C 0.36560(15) 0.93982(9) 0.49511(10) 0.0312(3) Uani 1 1 d . . . . .
H20A H 0.410112 0.918512 0.461719 0.047 Uiso 1 1 calc R U . . .
H20B H 0.377708 0.992797 0.498493 0.047 Uiso 1 1 calc R U . . .
H20C H 0.285470 0.929675 0.473566 0.047 Uiso 1 1 calc R U . . .
C21 C 0.52912(16) 0.96652(12) 0.78157(12) 0.0445(5) Uani 1 1 d . . . . .
H21A H 0.546070 1.015409 0.764981 0.067 Uiso 1 1 calc R U . . .
H21B H 0.598143 0.944438 0.812815 0.067 Uiso 1 1 calc R U . . .
H21C H 0.472816 0.970274 0.812248 0.067 Uiso 1 1 calc R U . . .
C22 C 0.41831(16) 0.71787(10) 0.66882(10) 0.0321(3) Uani 1 1 d . . . . .
H22A H 0.338902 0.703448 0.652415 0.048 Uiso 1 1 calc R U . . .
H22B H 0.447479 0.705519 0.723284 0.048 Uiso 1 1 calc R U . . .
H22C H 0.461909 0.691831 0.637804 0.048 Uiso 1 1 calc R U . . .
C23 C 0.79758(11) 0.81000(7) 0.41278(8) 0.0186(3) Uani 1 1 d . . . . .
H23 H 0.748282 0.826680 0.362676 0.022 Uiso 1 1 calc R U . . .
C24 C 0.79806(12) 0.87322(8) 0.46976(10) 0.0242(3) Uani 1 1 d . . . . .
H24A H 0.720316 0.882173 0.474933 0.029 Uiso 1 1 calc R U . . .
H24B H 0.845048 0.859676 0.521060 0.029 Uiso 1 1 calc R U . . .
C25 C 0.84471(13) 0.94289(8) 0.44160(11) 0.0290(3) Uani 1 1 d . . . . .
H25A H 0.794203 0.958562 0.392278 0.035 Uiso 1 1 calc R U . . .
H25B H 0.846882 0.982447 0.479699 0.035 Uiso 1 1 calc R U . . .
C26 C 0.96328(12) 0.93023(8) 0.43020(10) 0.0266(3) Uani 1 1 d . . . . .
H26A H 0.992052 0.975946 0.412257 0.032 Uiso 1 1 calc R U . . .
H26B H 1.014646 0.916156 0.479800 0.032 Uiso 1 1 calc R U . . .
C27 C 0.96062(12) 0.86975(8) 0.37093(9) 0.0250(3) Uani 1 1 d . . . . .
H27A H 1.037649 0.861421 0.364018 0.030 Uiso 1 1 calc R U . . .
H27B H 0.911987 0.884855 0.320711 0.030 Uiso 1 1 calc R U . . .
C28 C 0.91513(11) 0.79882(8) 0.39765(9) 0.0206(3) Uani 1 1 d . . . . .
H28A H 0.967741 0.781517 0.445423 0.025 Uiso 1 1 calc R U . . .
H28B H 0.910862 0.760744 0.357720 0.025 Uiso 1 1 calc R U . . .
C29 C 0.83350(11) 0.67251(7) 0.51234(8) 0.0194(3) Uani 1 1 d . . . . .
H29 H 0.787524 0.633187 0.528856 0.023 Uiso 1 1 calc R U . . .
C30 C 0.87890(13) 0.71853(9) 0.58494(9) 0.0258(3) Uani 1 1 d . . . . .
H30A H 0.928680 0.757473 0.573433 0.031 Uiso 1 1 calc R U . . .
H30B H 0.815233 0.742157 0.600900 0.031 Uiso 1 1 calc R U . . .
C31 C 0.94492(15) 0.67073(10) 0.65065(10) 0.0337(4) Uani 1 1 d . . . . .
H31A H 0.974841 0.701474 0.696551 0.040 Uiso 1 1 calc R U . . .
H31B H 0.893901 0.633786 0.664440 0.040 Uiso 1 1 calc R U . . .
C32 C 1.04231(14) 0.63230(10) 0.62703(11) 0.0356(4) Uani 1 1 d . . . . .
H32A H 1.096249 0.669203 0.616920 0.043 Uiso 1 1 calc R U . . .
H32B H 1.082627 0.600570 0.669635 0.043 Uiso 1 1 calc R U . . .
C33 C 0.99916(13) 0.58638(9) 0.55526(11) 0.0312(3) Uani 1 1 d . . . . .
H33A H 0.951572 0.546334 0.567223 0.037 Uiso 1 1 calc R U . . .
H33B H 1.063974 0.564048 0.539538 0.037 Uiso 1 1 calc R U . . .
C34 C 0.93007(12) 0.63197(8) 0.48820(10) 0.0258(3) Uani 1 1 d . . . . .
H34A H 0.898356 0.599473 0.444055 0.031 Uiso 1 1 calc R U . . .
H34B H 0.979946 0.667914 0.471516 0.031 Uiso 1 1 calc R U . . .
C35 C 0.71707(12) 0.66711(8) 0.35079(8) 0.0208(3) Uani 1 1 d . . . . .
H35 H 0.794766 0.656648 0.344660 0.025 Uiso 1 1 calc R U . . .
C36 C 0.66265(16) 0.59320(10) 0.36142(12) 0.0370(4) Uani 1 1 d . . . . .
H36A H 0.705748 0.569454 0.409190 0.044 Uiso 1 1 calc R U . . .
H36B H 0.584565 0.601168 0.366389 0.044 Uiso 1 1 calc R U . . .
C37 C 0.6613(2) 0.54333(12) 0.29213(15) 0.0559(6) Uani 1 1 d . . . . .
H37A H 0.739764 0.531919 0.290108 0.067 Uiso 1 1 calc R U . . .
H37B H 0.623228 0.496783 0.298513 0.067 Uiso 1 1 calc R U . . .
C38 C 0.60063(18) 0.57938(15) 0.21728(14) 0.0573(7) Uani 1 1 d . . . . .
H38A H 0.519856 0.585026 0.216721 0.069 Uiso 1 1 calc R U . . .
H38B H 0.605940 0.547454 0.173601 0.069 Uiso 1 1 calc R U . . .
C39 C 0.65011(15) 0.65401(13) 0.20689(11) 0.0425(5) Uani 1 1 d . . . . .
H39A H 0.604521 0.677322 0.159651 0.051 Uiso 1 1 calc R U . . .
H39B H 0.727832 0.647834 0.200476 0.051 Uiso 1 1 calc R U . . .
C40 C 0.65210(14) 0.70361(11) 0.27623(9) 0.0326(4) Uani 1 1 d . . . . .
H40A H 0.688349 0.750706 0.269288 0.039 Uiso 1 1 calc R U . . .
H40B H 0.573904 0.713859 0.279673 0.039 Uiso 1 1 calc R U . . .

loop_
_atom_site_aniso_label
_atom_site_aniso_U_11
_atom_site_aniso_U_22
_atom_site_aniso_U_33
_atom_site_aniso_U_23
_atom_site_aniso_U_13
_atom_site_aniso_U_12
Ru1 0.01135(7) 0.01475(7) 0.01917(7) -0.00035(3) 0.00565(5) 0.00012(3)
Cl1 0.01795(14) 0.02219(16) 0.02558(16) 0.00508(12) 0.00690(12) 0.00218(11)
Cl2 0.02059(15) 0.02280(16) 0.0402(2) 0.01083(13) 0.01381(14) 0.00369(12)
P1 0.01219(14) 0.01442(16) 0.01975(16) -0.00085(12) 0.00573(12) -0.00054(11)
N1 0.0134(5) 0.0204(5) 0.0252(6) -0.0033(4) 0.0073(4) -0.0008(4)
N2 0.0132(5) 0.0218(6) 0.0238(6) -0.0039(5) 0.0065(4) -0.0001(4)
C1 0.0170(6) 0.0277(7) 0.0251(7) -0.0039(6) 0.0071(5) -0.0003(5)
C2 0.0158(7) 0.0143(6) 0.0208(7) 0.0014(4) 0.0062(6) 0.0006(4)
C3 0.0149(6) 0.0284(8) 0.0349(8) -0.0098(6) 0.0099(6) -0.0019(5)
C4 0.0145(6) 0.0343(8) 0.0313(8) -0.0104(6) 0.0089(6) -0.0009(5)
C5 0.0135(6) 0.0217(7) 0.0249(7) -0.0058(5) 0.0059(5) -0.0016(5)
C6 0.0163(6) 0.0234(7) 0.0311(8) -0.0040(6) 0.0055(5) -0.0012(5)
C7 0.0222(7) 0.0223(7) 0.0434(9) -0.0103(6) 0.0078(6) -0.0012(5)
C8 0.0239(7) 0.0375(9) 0.0391(9) -0.0187(7) 0.0114(7) -0.0065(6)
C9 0.0259(7) 0.0422(9) 0.0256(7) -0.0088(7) 0.0081(6) -0.0085(6)
C10 0.0170(6) 0.0292(7) 0.0269(7) -0.0026(6) 0.0066(5) -0.0043(5)
C11 0.0282(8) 0.0225(7) 0.0353(8) 0.0015(6) 0.0069(6) -0.0026(6)
C12 0.0472(11) 0.0515(12) 0.0510(12) -0.0303(10) 0.0197(9) -0.0104(9)
C13 0.0268(8) 0.0339(9) 0.0288(9) 0.0052(6) 0.0031(7) -0.0052(6)
C14 0.0142(6) 0.0223(7) 0.0231(7) -0.0053(5) 0.0076(5) 0.0009(5)
C15 0.0201(6) 0.0227(7) 0.0310(8) -0.0032(6) 0.0111(6) 0.0027(5)
C16 0.0245(7) 0.0242(7) 0.0437(9) -0.0112(6) 0.0132(7) -0.0007(6)
C17 0.0176(7) 0.0405(9) 0.0344(8) -0.0167(7) 0.0080(6) -0.0005(6)
C18 0.0192(7) 0.0410(9) 0.0243(7) -0.0056(6) 0.0054(6) 0.0048(6)
C19 0.0184(6) 0.0288(8) 0.0249(7) -0.0016(6) 0.0090(5) 0.0025(5)
C20 0.0384(9) 0.0232(7) 0.0350(9) 0.0027(6) 0.0148(7) 0.0063(6)
C21 0.0275(8) 0.0581(12) 0.0467(11) -0.0303(10) 0.0067(8) -0.0027(8)
C22 0.0367(9) 0.0308(9) 0.0314(8) 0.0050(6) 0.0134(7) 0.0032(7)
C23 0.0150(6) 0.0159(6) 0.0264(7) 0.0005(5) 0.0077(5) -0.0011(5)
C24 0.0206(7) 0.0172(6) 0.0378(8) -0.0041(6) 0.0132(6) -0.0025(5)
C25 0.0216(7) 0.0165(7) 0.0508(10) -0.0012(6) 0.0126(7) -0.0016(5)
C26 0.0197(7) 0.0176(6) 0.0434(9) 0.0038(6) 0.0092(6) -0.0033(5)
C27 0.0196(6) 0.0233(7) 0.0347(8) 0.0046(6) 0.0115(6) -0.0023(5)
C28 0.0172(6) 0.0183(6) 0.0286(7) 0.0010(5) 0.0102(5) -0.0004(5)
C29 0.0143(6) 0.0204(6) 0.0240(7) 0.0029(5) 0.0059(5) 0.0023(5)
C30 0.0216(7) 0.0288(8) 0.0247(7) 0.0014(6) 0.0012(6) 0.0016(5)
C31 0.0290(8) 0.0406(9) 0.0276(8) 0.0062(7) -0.0008(6) 0.0005(7)
C32 0.0205(7) 0.0369(9) 0.0447(10) 0.0161(7) -0.0015(7) 0.0015(6)
C33 0.0212(7) 0.0279(8) 0.0450(10) 0.0130(7) 0.0090(7) 0.0070(6)
C34 0.0200(7) 0.0248(7) 0.0356(8) 0.0081(6) 0.0126(6) 0.0073(5)
C35 0.0170(6) 0.0230(7) 0.0240(7) -0.0069(5) 0.0083(5) -0.0021(5)
C36 0.0419(9) 0.0278(8) 0.0473(10) -0.0162(7) 0.0222(8) -0.0149(7)
C37 0.0668(14) 0.0420(11) 0.0684(15) -0.0359(11) 0.0347(12) -0.0235(10)
C38 0.0361(10) 0.0835(17) 0.0569(13) -0.0489(13) 0.0201(10) -0.0245(10)
C39 0.0250(8) 0.0756(14) 0.0274(8) -0.0204(9) 0.0069(7) -0.0029(8)
C40 0.0276(8) 0.0456(9) 0.0228(8) -0.0075(7) 0.0028(6) 0.0041(7)

loop_
_atom_type_symbol
_atom_type_description
_atom_type_scat_dispersion_real
_atom_type_scat_dispersion_imag
_atom_type_scat_source
C C 0.0181 0.0091 'International Tables Vol C Tables 4.2.6.8 and 6.1.1.4'
H H 0.0000 0.0000 'International Tables Vol C Tables 4.2.6.8 and 6.1.1.4'
Cl Cl 0.3639 0.7018 'International Tables Vol C Tables 4.2.6.8 and 6.1.1.4'
N N 0.0311 0.0180 'International Tables Vol C Tables 4.2.6.8 and 6.1.1.4'
P P 0.2955 0.4335 'International Tables Vol C Tables 4.2.6.8 and 6.1.1.4'
Ru Ru 0.0552 3.2960 'International Tables Vol C Tables 4.2.6.8 and 6.1.1.4'

loop_
_exptl_crystal_face_index_h
_exptl_crystal_face_index_k
_exptl_crystal_face_index_l
_exptl_crystal_face_perp_dist
1 5 0 0.0638
-1 -5 0 0.0638
-1 0 -5 0.0946
1 0 5 0.0946
-3 4 5 0.0403
3 -4 -5 0.0403
-5 -3 4 0.0681
5 3 -4 0.0681

loop_
_geom_angle_atom_site_label_1
_geom_angle_atom_site_label_2
_geom_angle_atom_site_label_3
_geom_angle
_geom_angle_site_symmetry_1
_geom_angle_site_symmetry_3
_geom_angle_publ_flag
Cl1 Ru1 P1 87.723(11) . . ?
Cl2 Ru1 Cl1 157.727(14) . . ?
Cl2 Ru1 P1 88.693(12) . . ?
C1 Ru1 Cl1 101.80(5) . . ?
C1 Ru1 Cl2 100.42(6) . . ?
C1 Ru1 P1 95.52(5) . . ?
C1 Ru1 C2 100.62(6) . . ?
C2 Ru1 Cl1 88.18(4) . . ?
C2 Ru1 Cl2 89.19(3) . . ?
C2 Ru1 P1 163.84(4) . . ?
C23 P1 Ru1 112.60(4) . . ?
C23 P1 C29 110.80(6) . . ?
C29 P1 Ru1 112.68(4) . . ?
C35 P1 Ru1 113.10(5) . . ?
C35 P1 C23 103.91(7) . . ?
C35 P1 C29 103.03(7) . . ?
C2 N1 C3 113.23(12) . . ?
C2 N1 C5 128.33(12) . . ?
C5 N1 C3 117.69(11) . . ?
C2 N2 C4 113.26(12) . . ?
C2 N2 C14 128.42(12) . . ?
C14 N2 C4 118.30(11) . . ?
N1 C2 Ru1 125.90(11) . . ?
N2 C2 Ru1 126.29(10) . . ?
N2 C2 N1 107.78(13) . . ?
N1 C3 H3A 111.2 . . ?
N1 C3 H3B 111.2 . . ?
N1 C3 C4 102.67(11) . . ?
H3A C3 H3B 109.1 . . ?
C4 C3 H3A 111.2 . . ?
C4 C3 H3B 111.2 . . ?
N2 C4 C3 102.39(11) . . ?
N2 C4 H4A 111.3 . . ?
N2 C4 H4B 111.3 . . ?
C3 C4 H4A 111.3 . . ?
C3 C4 H4B 111.3 . . ?
H4A C4 H4B 109.2 . . ?
C6 C5 N1 118.94(13) . . ?
C6 C5 C10 121.73(13) . . ?
C10 C5 N1 118.70(13) . . ?
C5 C6 C11 122.79(14) . . ?
C7 C6 C5 117.68(15) . . ?
C7 C6 C11 119.24(14) . . ?
C6 C7 H7 119.1 . . ?
C8 C7 C6 121.80(15) . . ?
C8 C7 H7 119.1 . . ?
C7 C8 C12 120.43(18) . . ?
C9 C8 C7 118.97(15) . . ?
C9 C8 C12 120.47(18) . . ?
C8 C9 H9 119.2 . . ?
C8 C9 C10 121.62(16) . . ?
C10 C9 H9 119.2 . . ?
C5 C10 C13 121.94(14) . . ?
C9 C10 C5 117.87(15) . . ?
C9 C10 C13 120.11(15) . . ?
C6 C11 H11A 109.5 . . ?
C6 C11 H11B 109.5 . . ?
C6 C11 H11C 109.5 . . ?
H11A C11 H11B 109.5 . . ?
H11A C11 H11C 109.5 . . ?
H11B C11 H11C 109.5 . . ?
C8 C12 H12A 109.5 . . ?
C8 C12 H12B 109.5 . . ?
C8 C12 H12C 109.5 . . ?
H12A C12 H12B 109.5 . . ?
H12A C12 H12C 109.5 . . ?
H12B C12 H12C 109.5 . . ?
C10 C13 H13A 109.5 . . ?
C10 C13 H13B 109.5 . . ?
C10 C13 H13C 109.5 . . ?
H13A C13 H13B 109.5 . . ?
H13A C13 H13C 109.5 . . ?
H13B C13 H13C 109.5 . . ?
C15 C14 N2 119.50(13) . . ?
C15 C14 C19 122.19(14) . . ?
C19 C14 N2 118.17(13) . . ?
C14 C15 C20 120.92(14) . . ?
C16 C15 C14 117.96(15) . . ?
C16 C15 C20 121.12(15) . . ?
C15 C16 H16 119.3 . . ?
C17 C16 C15 121.40(15) . . ?
C17 C16 H16 119.3 . . ?
C16 C17 C18 119.01(15) . . ?
C16 C17 C21 121.28(17) . . ?
C18 C17 C21 119.70(18) . . ?
C17 C18 H18 119.2 . . ?
C17 C18 C19 121.64(16) . . ?
C19 C18 H18 119.2 . . ?
C14 C19 C22 121.44(14) . . ?
C18 C19 C14 117.79(15) . . ?
C18 C19 C22 120.78(15) . . ?
C15 C20 H20A 109.5 . . ?
C15 C20 H20B 109.5 . . ?
C15 C20 H20C 109.5 . . ?
H20A C20 H20B 109.5 . . ?
H20A C20 H20C 109.5 . . ?
H20B C20 H20C 109.5 . . ?
C17 C21 H21A 109.5 . . ?
C17 C21 H21B 109.5 . . ?
C17 C21 H21C 109.5 . . ?
H21A C21 H21B 109.5 . . ?
H21A C21 H21C 109.5 . . ?
H21B C21 H21C 109.5 . . ?
C19 C22 H22A 109.5 . . ?
C19 C22 H22B 109.5 . . ?
C19 C22 H22C 109.5 . . ?
H22A C22 H22B 109.5 . . ?
H22A C22 H22C 109.5 . . ?
H22B C22 H22C 109.5 . . ?
P1 C23 H23 105.7 . . ?
C24 C23 P1 113.96(10) . . ?
C24 C23 H23 105.7 . . ?
C28 C23 P1 113.89(9) . . ?
C28 C23 H23 105.7 . . ?
C28 C23 C24 111.15(11) . . ?
C23 C24 H24A 109.6 . . ?
C23 C24 H24B 109.6 . . ?
H24A C24 H24B 108.1 . . ?
C25 C24 C23 110.50(13) . . ?
C25 C24 H24A 109.6 . . ?
C25 C24 H24B 109.6 . . ?
C24 C25 H25A 109.4 . . ?
C24 C25 H25B 109.4 . . ?
H25A C25 H25B 108.0 . . ?
C26 C25 C24 110.96(12) . . ?
C26 C25 H25A 109.4 . . ?
C26 C25 H25B 109.4 . . ?
C25 C26 H26A 109.7 . . ?
C25 C26 H26B 109.7 . . ?
H26A C26 H26B 108.2 . . ?
C27 C26 C25 109.85(12) . . ?
C27 C26 H26A 109.7 . . ?
C27 C26 H26B 109.7 . . ?
C26 C27 H27A 109.6 . . ?
C26 C27 H27B 109.6 . . ?
C26 C27 C28 110.22(13) . . ?
H27A C27 H27B 108.1 . . ?
C28 C27 H27A 109.6 . . ?
C28 C27 H27B 109.6 . . ?
C23 C28 H28A 109.3 . . ?
C23 C28 H28B 109.3 . . ?
C27 C28 C23 111.50(11) . . ?
C27 C28 H28A 109.3 . . ?
C27 C28 H28B 109.3 . . ?
H28A C28 H28B 108.0 . . ?
P1 C29 H29 105.0 . . ?
C30 C29 P1 111.70(10) . . ?
C30 C29 H29 105.0 . . ?
C30 C29 C34 110.83(12) . . ?
C34 C29 P1 118.03(10) . . ?
C34 C29 H29 105.0 . . ?
C29 C30 H30A 109.5 . . ?
C29 C30 H30B 109.5 . . ?
H30A C30 H30B 108.1 . . ?
C31 C30 C29 110.68(13) . . ?
C31 C30 H30A 109.5 . . ?
C31 C30 H30B 109.5 . . ?
C30 C31 H31A 109.5 . . ?
C30 C31 H31B 109.5 . . ?
H31A C31 H31B 108.1 . . ?
C32 C31 C30 110.67(14) . . ?
C32 C31 H31A 109.5 . . ?
C32 C31 H31B 109.5 . . ?
C31 C32 H32A 109.5 . . ?
C31 C32 H32B 109.5 . . ?
H32A C32 H32B 108.1 . . ?
C33 C32 C31 110.68(13) . . ?
C33 C32 H32A 109.5 . . ?
C33 C32 H32B 109.5 . . ?
C32 C33 H33A 109.2 . . ?
C32 C33 H33B 109.2 . . ?
C32 C33 C34 111.95(14) . . ?
H33A C33 H33B 107.9 . . ?
C34 C33 H33A 109.2 . . ?
C34 C33 H33B 109.2 . . ?
C29 C34 H34A 109.5 . . ?
C29 C34 H34B 109.5 . . ?
C33 C34 C29 110.90(13) . . ?
C33 C34 H34A 109.5 . . ?
C33 C34 H34B 109.5 . . ?
H34A C34 H34B 108.0 . . ?
P1 C35 H35 107.2 . . ?
C36 C35 P1 110.90(11) . . ?
C36 C35 H35 107.2 . . ?
C40 C35 P1 114.12(11) . . ?
C40 C35 H35 107.2 . . ?
C40 C35 C36 109.98(14) . . ?
C35 C36 H36A 109.6 . . ?
C35 C36 H36B 109.6 . . ?
H36A C36 H36B 108.2 . . ?
C37 C36 C35 110.08(15) . . ?
C37 C36 H36A 109.6 . . ?
C37 C36 H36B 109.6 . . ?
C36 C37 H37A 109.4 . . ?
C36 C37 H37B 109.4 . . ?
H37A C37 H37B 108.0 . . ?
C38 C37 C36 111.23(19) . . ?
C38 C37 H37A 109.4 . . ?
C38 C37 H37B 109.4 . . ?
C37 C38 H38A 109.2 . . ?
C37 C38 H38B 109.2 . . ?
C37 C38 C39 111.92(16) . . ?
H38A C38 H38B 107.9 . . ?
C39 C38 H38A 109.2 . . ?
C39 C38 H38B 109.2 . . ?
C38 C39 H39A 109.4 . . ?
C38 C39 H39B 109.4 . . ?
C38 C39 C40 111.21(16) . . ?
H39A C39 H39B 108.0 . . ?
C40 C39 H39A 109.4 . . ?
C40 C39 H39B 109.4 . . ?
C35 C40 C39 110.54(16) . . ?
C35 C40 H40A 109.5 . . ?
C35 C40 H40B 109.5 . . ?
C39 C40 H40A 109.5 . . ?
C39 C40 H40B 109.5 . . ?
H40A C40 H40B 108.1 . . ?

loop_
_geom_bond_atom_site_label_1
_geom_bond_atom_site_label_2
_geom_bond_distance
_geom_bond_site_symmetry_2
_geom_bond_publ_flag
Ru1 Cl1 2.3784(3) . ?
Ru1 Cl2 2.3632(3) . ?
Ru1 P1 2.4272(3) . ?
Ru1 C1 1.6514(15) . ?
Ru1 C2 2.0954(15) . ?
P1 C23 1.8531(13) . ?
P1 C29 1.8547(14) . ?
P1 C35 1.8501(14) . ?
N1 C2 1.3440(19) . ?
N1 C3 1.4710(17) . ?
N1 C5 1.4377(18) . ?
N2 C2 1.3424(19) . ?
N2 C4 1.4761(17) . ?
N2 C14 1.4301(18) . ?
C3 H3A 0.9900 . ?
C3 H3B 0.9900 . ?
C3 C4 1.523(2) . ?
C4 H4A 0.9900 . ?
C4 H4B 0.9900 . ?
C5 C6 1.403(2) . ?
C5 C10 1.404(2) . ?
C6 C7 1.394(2) . ?
C6 C11 1.510(2) . ?
C7 H7 0.9500 . ?
C7 C8 1.390(3) . ?
C8 C9 1.388(3) . ?
C8 C12 1.517(2) . ?
C9 H9 0.9500 . ?
C9 C10 1.396(2) . ?
C10 C13 1.508(2) . ?
C11 H11A 0.9800 . ?
C11 H11B 0.9800 . ?
C11 H11C 0.9800 . ?
C12 H12A 0.9800 . ?
C12 H12B 0.9800 . ?
C12 H12C 0.9800 . ?
C13 H13A 0.9800 . ?
C13 H13B 0.9800 . ?
C13 H13C 0.9800 . ?
C14 C15 1.396(2) . ?
C14 C19 1.398(2) . ?
C15 C16 1.396(2) . ?
C15 C20 1.508(2) . ?
C16 H16 0.9500 . ?
C16 C17 1.390(3) . ?
C17 C18 1.390(3) . ?
C17 C21 1.510(2) . ?
C18 H18 0.9500 . ?
C18 C19 1.394(2) . ?
C19 C22 1.507(2) . ?
C20 H20A 0.9800 . ?
C20 H20B 0.9800 . ?
C20 H20C 0.9800 . ?
C21 H21A 0.9800 . ?
C21 H21B 0.9800 . ?
C21 H21C 0.9800 . ?
C22 H22A 0.9800 . ?
C22 H22B 0.9800 . ?
C22 H22C 0.9800 . ?
C23 H23 1.0000 . ?
C23 C24 1.5404(19) . ?
C23 C28 1.5379(18) . ?
C24 H24A 0.9900 . ?
C24 H24B 0.9900 . ?
C24 C25 1.530(2) . ?
C25 H25A 0.9900 . ?
C25 H25B 0.9900 . ?
C25 C26 1.529(2) . ?
C26 H26A 0.9900 . ?
C26 H26B 0.9900 . ?
C26 C27 1.527(2) . ?
C27 H27A 0.9900 . ?
C27 H27B 0.9900 . ?
C27 C28 1.5324(19) . ?
C28 H28A 0.9900 . ?
C28 H28B 0.9900 . ?
C29 H29 1.0000 . ?
C29 C30 1.535(2) . ?
C29 C34 1.5405(19) . ?
C30 H30A 0.9900 . ?
C30 H30B 0.9900 . ?
C30 C31 1.530(2) . ?
C31 H31A 0.9900 . ?
C31 H31B 0.9900 . ?
C31 C32 1.526(3) . ?
C32 H32A 0.9900 . ?
C32 H32B 0.9900 . ?
C32 C33 1.519(3) . ?
C33 H33A 0.9900 . ?
C33 H33B 0.9900 . ?
C33 C34 1.537(2) . ?
C34 H34A 0.9900 . ?
C34 H34B 0.9900 . ?
C35 H35 1.0000 . ?
C35 C36 1.539(2) . ?
C35 C40 1.532(2) . ?
C36 H36A 0.9900 . ?
C36 H36B 0.9900 . ?
C36 C37 1.536(2) . ?
C37 H37A 0.9900 . ?
C37 H37B 0.9900 . ?
C37 C38 1.517(4) . ?
C38 H38A 0.9900 . ?
C38 H38B 0.9900 . ?
C38 C39 1.522(3) . ?
C39 H39A 0.9900 . ?
C39 H39B 0.9900 . ?
C39 C40 1.532(2) . ?
C40 H40A 0.9900 . ?
C40 H40B 0.9900 . ?

loop_
_geom_torsion_atom_site_label_1
_geom_torsion_atom_site_label_2
_geom_torsion_atom_site_label_3
_geom_torsion_atom_site_label_4
_geom_torsion
_geom_torsion_site_symmetry_1
_geom_torsion_site_symmetry_2
_geom_torsion_site_symmetry_3
_geom_torsion_site_symmetry_4
_geom_torsion_publ_flag
Ru1 P1 C23 C24 45.94(11) . . . . ?
Ru1 P1 C23 C28 174.89(9) . . . . ?
Ru1 P1 C29 C30 -70.61(10) . . . . ?
Ru1 P1 C29 C34 159.20(9) . . . . ?
Ru1 P1 C35 C36 -57.27(12) . . . . ?
Ru1 P1 C35 C40 67.59(12) . . . . ?
P1 C23 C24 C25 -175.48(10) . . . . ?
P1 C23 C28 C27 175.27(10) . . . . ?
P1 C29 C30 C31 169.73(11) . . . . ?
P1 C29 C34 C33 -175.04(11) . . . . ?
P1 C35 C36 C37 -174.53(15) . . . . ?
P1 C35 C40 C39 176.43(12) . . . . ?
N1 C3 C4 N2 -7.69(16) . . . . ?
N1 C5 C6 C7 177.82(13) . . . . ?
N1 C5 C6 C11 4.1(2) . . . . ?
N1 C5 C10 C9 -176.19(13) . . . . ?
N1 C5 C10 C13 0.4(2) . . . . ?
N2 C14 C15 C16 174.83(13) . . . . ?
N2 C14 C15 C20 -6.3(2) . . . . ?
N2 C14 C19 C18 -175.54(12) . . . . ?
N2 C14 C19 C22 4.6(2) . . . . ?
C2 N1 C3 C4 7.51(17) . . . . ?
C2 N1 C5 C6 87.03(18) . . . . ?
C2 N1 C5 C10 -101.94(17) . . . . ?
C2 N2 C4 C3 6.39(17) . . . . ?
C2 N2 C14 C15 95.38(18) . . . . ?
C2 N2 C14 C19 -88.72(18) . . . . ?
C3 N1 C2 Ru1 177.81(10) . . . . ?
C3 N1 C2 N2 -3.77(17) . . . . ?
C3 N1 C5 C6 -82.30(17) . . . . ?
C3 N1 C5 C10 88.74(16) . . . . ?
C4 N2 C2 Ru1 176.45(10) . . . . ?
C4 N2 C2 N1 -1.96(17) . . . . ?
C4 N2 C14 C15 -86.28(17) . . . . ?
C4 N2 C14 C19 89.62(16) . . . . ?
C5 N1 C2 Ru1 8.1(2) . . . . ?
C5 N1 C2 N2 -173.49(13) . . . . ?
C5 N1 C3 C4 178.41(13) . . . . ?
C5 C6 C7 C8 -4.2(2) . . . . ?
C6 C5 C10 C9 -5.4(2) . . . . ?
C6 C5 C10 C13 171.21(14) . . . . ?
C6 C7 C8 C9 -0.2(2) . . . . ?
C6 C7 C8 C12 -176.19(15) . . . . ?
C7 C8 C9 C10 2.0(2) . . . . ?
C8 C9 C10 C5 0.8(2) . . . . ?
C8 C9 C10 C13 -175.90(15) . . . . ?
C10 C5 C6 C7 7.1(2) . . . . ?
C10 C5 C6 C11 -166.68(13) . . . . ?
C11 C6 C7 C8 169.78(14) . . . . ?
C12 C8 C9 C10 177.95(16) . . . . ?
C14 N2 C2 Ru1 -5.1(2) . . . . ?
C14 N2 C2 N1 176.46(13) . . . . ?
C14 N2 C4 C3 -172.19(13) . . . . ?
C14 C15 C16 C17 0.3(2) . . . . ?
C15 C14 C19 C18 0.2(2) . . . . ?
C15 C14 C19 C22 -179.65(13) . . . . ?
C15 C16 C17 C18 0.9(2) . . . . ?
C15 C16 C17 C21 -177.84(15) . . . . ?
C16 C17 C18 C19 -1.6(2) . . . . ?
C17 C18 C19 C14 1.0(2) . . . . ?
C17 C18 C19 C22 -179.07(14) . . . . ?
C19 C14 C15 C16 -0.9(2) . . . . ?
C19 C14 C15 C20 177.94(13) . . . . ?
C20 C15 C16 C17 -178.52(14) . . . . ?
C21 C17 C18 C19 177.16(14) . . . . ?
C23 P1 C29 C30 56.57(11) . . . . ?
C23 P1 C29 C34 -73.63(12) . . . . ?
C23 P1 C35 C36 -179.69(12) . . . . ?
C23 P1 C35 C40 -54.82(12) . . . . ?
C23 C24 C25 C26 -57.18(18) . . . . ?
C24 C23 C28 C27 -54.37(16) . . . . ?
C24 C25 C26 C27 59.64(18) . . . . ?
C25 C26 C27 C28 -58.80(16) . . . . ?
C26 C27 C28 C23 56.64(16) . . . . ?
C28 C23 C24 C25 54.20(16) . . . . ?
C29 P1 C23 C24 -81.28(11) . . . . ?
C29 P1 C23 C28 47.67(12) . . . . ?
C29 P1 C35 C36 64.67(12) . . . . ?
C29 P1 C35 C40 -170.47(11) . . . . ?
C29 C30 C31 C32 58.00(18) . . . . ?
C30 C29 C34 C33 54.36(16) . . . . ?
C30 C31 C32 C33 -57.54(18) . . . . ?
C31 C32 C33 C34 56.05(18) . . . . ?
C32 C33 C34 C29 -54.54(17) . . . . ?
C34 C29 C30 C31 -56.44(16) . . . . ?
C35 P1 C23 C24 168.69(10) . . . . ?
C35 P1 C23 C28 -62.35(12) . . . . ?
C35 P1 C29 C30 167.17(10) . . . . ?
C35 P1 C29 C34 36.97(12) . . . . ?
C35 C36 C37 C38 -56.6(2) . . . . ?
C36 C35 C40 C39 -58.21(18) . . . . ?
C36 C37 C38 C39 54.9(2) . . . . ?
C37 C38 C39 C40 -54.6(2) . . . . ?
C38 C39 C40 C35 56.2(2) . . . . ?
C40 C35 C36 C37 58.3(2) . . . . ?

loop_
_exptl_oxdiff_crystal_face_indexfrac_h
_exptl_oxdiff_crystal_face_indexfrac_k
_exptl_oxdiff_crystal_face_indexfrac_l
_exptl_oxdiff_crystal_face_x
_exptl_oxdiff_crystal_face_y
_exptl_oxdiff_crystal_face_z
1.0000 5.0000 -0.0000 -0.0945 -0.0512 0.4273
-1.0000 -5.0000 0.0000 0.0945 0.0512 -0.4273
-1.0000 -0.0000 -5.0000 -0.3328 -0.3118 -0.1827
1.0000 0.0000 5.0000 0.3328 0.3118 0.1827
-3.0000 4.0000 5.0000 0.4499 -0.2823 0.3110
3.0000 -4.0000 -5.0000 -0.4499 0.2823 -0.3110
-5.0000 -3.0000 4.0000 0.5317 -0.3191 -0.3416
5.0000 3.0000 -4.0000 -0.5317 0.3191 0.3416
